data_4062054
_journal_name_full Organometallics
_journal_year 2003
_chemical_formula_sum 'C192 H228 Mo4 N16'
_chemical_formula_weight 3143.66
_chemical_name_common '[(AnthCN)Mo(N[iPr]Ar)3]2'
_space_group_IT_number 2
_symmetry_cell_setting triclinic
_symmetry_space_group_name_Hall '-P 1'
_symmetry_space_group_name_H-M 'P -1'
_cell_angle_alpha 85.1420(10)
_cell_angle_beta 85.3770(10)
_cell_angle_gamma 76.6580(10)
_cell_formula_units_Z 2
_cell_length_a 18.6762(2)
_cell_length_b 21.63490(10)
_cell_length_c 21.8544(3)
_cell_measurement_temperature 183(2)
_cell_volume 8544.2(2)
_diffrn_ambient_temperature 183(2)
_exptl_crystal_density_diffrn 1.222
_refine_ls_R_factor_obs 0.0736
_refine_ls_wR_factor_obs 0.1661
_cod_depositor_comments
;
The following automatic conversions were performed:
'_symmetry_cell_setting' value 'Triclinic' changed to 'triclinic'
according to '/home/saulius/struct/CIF-dictionaries/cif_core.dic'
dictionary named 'cif_core.dic' version 2.4.1 from 2010-06-29.

Automatic conversion script
Id: cif_fix_enum 1527 2010-12-29 10:47:43Z saulius 
;
_cod_database_code 4062054

loop_
_symmetry_equiv_pos_as_xyz
'x, y, z'
'-x, -y, -z'

loop_
_atom_site_aniso_label
_atom_site_aniso_U_11
_atom_site_aniso_U_22
_atom_site_aniso_U_33
_atom_site_aniso_U_23
_atom_site_aniso_U_13
_atom_site_aniso_U_12
Mo1 0.024 0.025 0.027 -0.002 -0.007 -0.004
Mo2 0.025 0.025 0.024 -0.003 0.002 -0.004
N1 0.030 0.031 0.032 -0.006 -0.005 -0.006
N5 0.031 0.031 0.027 0.000 0.000 -0.003
N6 0.028 0.029 0.034 0.003 0.003 -0.004
N2 0.036 0.025 0.032 -0.005 -0.009 -0.006
N4 0.033 0.023 0.032 -0.003 -0.006 -0.006
C89 0.020 0.026 0.022 0.003 -0.001 -0.003
C61 0.025 0.025 0.042 -0.001 0.000 -0.006
C8 0.024 0.022 0.030 -0.001 -0.004 -0.004
C4 0.022 0.027 0.032 -0.003 -0.002 -0.001
N8 0.029 0.020 0.027 -0.003 -0.001 -0.004
C45 0.025 0.040 0.024 -0.001 -0.003 -0.003
C17 0.036 0.042 0.041 0.003 -0.003 -0.019
C31 0.021 0.044 0.047 -0.006 -0.005 -0.003
C414 0.021 0.036 0.028 -0.008 0.006 -0.008
C411 0.020 0.031 0.023 0.000 -0.001 -0.007
C62 0.036 0.035 0.036 -0.007 0.007 -0.012
C21 0.037 0.025 0.031 -0.006 -0.008 0.004
C47 0.035 0.031 0.042 -0.009 0.001 -0.010
C813 0.026 0.036 0.027 -0.005 0.006 -0.010
C412 0.017 0.031 0.028 -0.002 0.000 -0.005
C410 0.023 0.034 0.023 -0.004 -0.003 -0.008
C66 0.028 0.039 0.038 -0.007 0.002 -0.003
C44 0.030 0.042 0.032 -0.004 0.005 -0.019
C49 0.024 0.025 0.031 -0.004 -0.001 -0.007
C814 0.030 0.046 0.033 -0.005 0.004 -0.014
C12 0.025 0.041 0.040 -0.013 -0.007 -0.008
N3 0.030 0.044 0.037 -0.004 -0.007 -0.010
C22 0.046 0.032 0.034 -0.003 -0.005 -0.001
C46 0.033 0.030 0.035 0.005 -0.005 0.000
C26 0.034 0.037 0.029 -0.002 -0.002 0.005
C82 0.055 0.027 0.052 0.005 0.013 -0.005
C811 0.030 0.035 0.024 -0.001 0.009 -0.008
N7 0.036 0.031 0.031 -0.003 0.000 -0.013
C88 0.035 0.033 0.037 0.000 -0.001 -0.010
C77 0.049 0.045 0.031 -0.006 0.013 -0.023
C85 0.040 0.064 0.043 -0.009 -0.002 -0.031
C13 0.030 0.066 0.049 -0.018 -0.012 -0.002
C81 0.041 0.030 0.037 -0.002 0.007 -0.012
C64 0.029 0.027 0.058 -0.005 0.003 -0.004
C810 0.023 0.061 0.038 -0.003 -0.005 -0.008
C23 0.064 0.039 0.030 -0.001 -0.005 0.009
C42 0.035 0.031 0.044 0.003 0.002 -0.003
C43 0.039 0.037 0.044 -0.011 0.009 -0.017
C51 0.038 0.034 0.026 0.000 0.005 -0.012
C11 0.029 0.031 0.041 -0.005 -0.012 -0.005
C413 0.022 0.029 0.031 -0.003 0.003 -0.007
C71 0.041 0.031 0.034 -0.008 0.007 -0.015
C65 0.032 0.041 0.047 -0.010 0.005 -0.011
C18 0.043 0.057 0.042 0.004 0.000 -0.003
C812 0.029 0.047 0.030 0.001 0.001 -0.004
C37 0.041 0.065 0.044 0.000 0.000 -0.020
C63 0.040 0.031 0.041 -0.003 -0.005 -0.011
C27 0.051 0.028 0.035 -0.012 -0.011 0.000
C41 0.031 0.033 0.035 -0.001 0.002 -0.010
C116 0.058 0.036 0.061 0.002 -0.019 -0.019
C55 0.041 0.074 0.036 0.005 -0.003 -0.019
C84 0.028 0.059 0.044 0.013 -0.002 0.001
C86 0.059 0.053 0.045 -0.009 0.002 -0.034
C52 0.049 0.045 0.027 0.001 0.003 -0.011
C72 0.047 0.037 0.043 -0.010 0.013 -0.023
C76 0.064 0.053 0.037 -0.009 -0.001 -0.019
C83 0.053 0.047 0.049 0.015 0.008 0.013
C67 0.033 0.028 0.059 -0.008 0.011 -0.008
C24 0.052 0.054 0.029 -0.010 -0.013 0.008
C15 0.058 0.041 0.081 -0.028 -0.016 -0.014
C54 0.061 0.079 0.031 -0.010 0.002 -0.014
C78 0.098 0.040 0.051 0.001 0.013 -0.031
C34 0.082 0.051 0.085 -0.014 -0.018 0.020
C56 0.040 0.050 0.031 0.002 0.001 -0.007
C32 0.042 0.057 0.048 -0.016 -0.004 -0.002
C57 0.037 0.035 0.035 -0.006 0.001 0.004
C131 0.078 0.093 0.041 -0.020 -0.004 -0.014
C53 0.061 0.057 0.037 -0.009 0.009 -0.014
C28 0.050 0.067 0.050 -0.021 -0.009 0.012
C33 0.045 0.067 0.072 -0.039 -0.011 0.003
C25 0.039 0.055 0.036 -0.006 -0.006 -0.001
C68 0.034 0.050 0.064 -0.020 0.012 -0.017
C87 0.056 0.038 0.042 0.003 0.000 -0.018
C58 0.041 0.062 0.049 -0.006 0.003 0.004
C14 0.055 0.058 0.057 -0.028 -0.008 -0.009
C531 0.086 0.079 0.043 -0.022 0.007 0.013
C73 0.073 0.043 0.059 -0.013 0.023 -0.025
C19 0.059 0.043 0.048 0.014 -0.013 -0.012
C69 0.089 0.055 0.064 0.010 0.000 -0.039
C74 0.104 0.060 0.045 -0.025 0.007 -0.030
C75 0.104 0.065 0.047 -0.014 -0.019 -0.030
C651 0.052 0.069 0.048 -0.025 0.011 0.001
C35 0.091 0.056 0.064 -0.020 -0.014 0.024
C251 0.064 0.120 0.047 -0.003 -0.024 -0.039
C631 0.048 0.040 0.063 0.011 -0.014 -0.001
C551 0.044 0.136 0.042 -0.003 -0.008 -0.010
C59 0.055 0.031 0.034 -0.003 0.001 0.005
C231 0.102 0.050 0.049 0.005 -0.017 -0.006
C331 0.091 0.091 0.088 -0.055 -0.018 0.006
C79 0.039 0.092 0.095 -0.006 0.020 -0.023
C151 0.182 0.057 0.121 -0.030 -0.036 -0.035
C38 0.061 0.055 0.087 0.007 0.010 -0.023
C39 0.064 0.128 0.089 0.008 -0.026 -0.062
C731 0.074 0.047 0.117 -0.031 0.032 -0.009
Mo3 0.027 0.024 0.025 0.000 -0.003 -0.004
Mo4 0.041 0.026 0.045 -0.007 -0.025 -0.001
N5A 0.045 0.031 0.035 -0.008 -0.013 -0.008
C410 0.028 0.031 0.024 -0.006 0.002 -0.004
N4A 0.024 0.024 0.035 -0.001 -0.007 -0.005
N3A 0.032 0.029 0.029 -0.002 -0.001 -0.003
C8A 0.032 0.025 0.039 -0.005 -0.014 0.000
N2A 0.041 0.030 0.029 0.002 -0.005 0.003
C814 0.023 0.030 0.031 -0.007 0.000 -0.003
N1A 0.033 0.029 0.034 0.002 0.000 -0.006
C413 0.029 0.038 0.026 -0.007 0.001 -0.002
C811 0.027 0.027 0.028 0.001 -0.004 -0.004
N8A 0.040 0.023 0.053 -0.009 -0.021 0.007
N7A 0.039 0.028 0.045 -0.006 -0.019 0.002
C813 0.025 0.032 0.028 -0.003 -0.005 -0.010
C812 0.025 0.032 0.029 -0.010 0.001 -0.012
C31A 0.041 0.026 0.035 0.000 -0.003 -0.009
C88A 0.030 0.031 0.035 0.000 -0.009 -0.002
C36A 0.049 0.035 0.044 -0.009 0.006 -0.016
C52A 0.045 0.031 0.042 -0.001 -0.005 -0.012
C71A 0.036 0.028 0.049 -0.002 -0.014 0.006
C64A 0.040 0.049 0.060 -0.018 0.000 -0.002
C56A 0.039 0.037 0.051 -0.003 -0.027 -0.005
C86A 0.034 0.040 0.041 0.005 -0.005 -0.003
C84A 0.040 0.040 0.037 -0.011 -0.006 -0.019
C51A 0.031 0.039 0.044 -0.006 -0.016 -0.006
C87A 0.034 0.031 0.046 -0.005 0.004 -0.006
C14A 0.034 0.031 0.045 -0.005 -0.003 -0.001
C41A 0.040 0.030 0.046 -0.003 0.002 -0.012
C16A 0.035 0.029 0.038 -0.005 0.004 -0.004
N6A 0.053 0.031 0.048 0.003 -0.023 -0.010
C414 0.024 0.051 0.032 -0.004 -0.001 0.001
C89A 0.027 0.026 0.031 -0.004 -0.005 -0.006
C11A 0.023 0.033 0.038 -0.001 0.005 -0.008
C81A 0.037 0.041 0.030 -0.008 -0.006 -0.008
C57A 0.043 0.051 0.048 -0.013 -0.014 -0.008
C65A 0.031 0.051 0.042 -0.005 -0.003 -0.006
C85A 0.027 0.042 0.032 -0.001 -0.008 -0.003
C54A 0.044 0.054 0.041 -0.017 -0.009 -0.014
C48A 0.035 0.036 0.039 -0.007 0.005 -0.002
C810 0.031 0.038 0.024 -0.004 -0.010 -0.012
C22A 0.040 0.039 0.037 0.005 -0.007 -0.012
C24A 0.069 0.057 0.035 0.012 -0.004 -0.015
C4A 0.026 0.024 0.028 0.001 -0.006 -0.007
C62A 0.041 0.041 0.041 -0.010 -0.009 0.004
C66A 0.031 0.041 0.044 -0.002 -0.009 -0.010
C12A 0.036 0.046 0.026 0.003 -0.002 -0.015
C412 0.034 0.048 0.042 -0.009 0.002 -0.019
C44A 0.055 0.058 0.060 -0.017 0.004 -0.035
C23A 0.047 0.046 0.053 0.015 -0.013 -0.007
C53A 0.046 0.040 0.051 -0.018 0.000 -0.011
C61A 0.029 0.040 0.041 -0.005 -0.012 -0.006
C82A 0.051 0.032 0.043 0.001 -0.010 -0.001
C13A 0.025 0.054 0.035 -0.011 0.003 -0.010
C21A 0.034 0.031 0.035 0.000 -0.008 -0.009
C76A 0.041 0.057 0.051 0.001 -0.018 0.001
C55A 0.044 0.051 0.040 0.002 -0.022 -0.010
C411 0.023 0.034 0.034 -0.005 -0.001 -0.005
C83A 0.053 0.028 0.053 -0.001 0.001 -0.014
C47A 0.042 0.044 0.047 -0.006 0.005 0.011
C15A 0.038 0.034 0.037 0.000 -0.003 -0.009
C26A 0.047 0.045 0.035 0.006 -0.004 -0.002
C46A 0.044 0.064 0.045 0.004 -0.008 0.023
C27A 0.031 0.048 0.038 0.000 -0.013 0.001
C42A 0.053 0.036 0.065 0.004 -0.002 -0.013
C151 0.053 0.044 0.054 0.010 0.000 0.006
C37A 0.062 0.024 0.039 -0.002 0.012 -0.012
C77A 0.051 0.040 0.054 -0.014 -0.027 0.001
C63A 0.040 0.043 0.052 -0.002 -0.008 0.000
C75A 0.059 0.075 0.060 -0.005 -0.022 -0.002
C410 0.034 0.058 0.044 -0.012 -0.007 -0.014
C131 0.054 0.076 0.038 -0.023 0.008 -0.011
C17A 0.037 0.034 0.103 -0.002 0.002 -0.003
C25A 0.064 0.047 0.035 0.000 0.006 -0.007
C45A 0.030 0.066 0.049 -0.002 -0.010 0.004
C35A 0.066 0.038 0.059 -0.020 0.023 -0.022
C78A 0.100 0.038 0.070 -0.009 -0.043 -0.001
C72A 0.070 0.040 0.056 -0.004 -0.006 -0.011
C67A 0.110 0.095 0.083 0.031 -0.045 -0.069
C28A 0.058 0.050 0.054 -0.014 -0.012 0.006
C29A 0.039 0.065 0.036 0.005 -0.001 0.000
C43A 0.072 0.039 0.066 -0.009 0.011 -0.028
C58A 0.058 0.057 0.053 0.004 -0.018 -0.010
C73A 0.109 0.031 0.053 -0.002 0.011 0.004
C351 0.082 0.074 0.101 -0.056 0.032 -0.027
C651 0.064 0.068 0.057 -0.029 0.001 -0.008
C531 0.125 0.039 0.074 -0.014 0.032 -0.031
C33A 0.107 0.073 0.047 -0.013 -0.030 -0.026
C38A 0.053 0.055 0.086 0.004 0.014 -0.024
C39A 0.084 0.044 0.048 0.006 -0.010 -0.021
C32A 0.067 0.036 0.053 -0.003 -0.025 -0.011
C231 0.080 0.078 0.061 0.022 -0.021 0.004
C34A 0.098 0.064 0.041 -0.019 0.003 -0.033
C59A 0.059 0.071 0.068 -0.024 -0.009 -0.005
C631 0.086 0.043 0.059 -0.001 -0.014 0.017
C79A 0.056 0.063 0.080 -0.031 -0.025 0.022
C551 0.092 0.086 0.052 0.005 -0.030 -0.012
C68A 0.120 0.155 0.160 0.013 -0.063 -0.088
C74A 0.087 0.052 0.059 -0.003 -0.024 0.002
C69A 0.212 0.221 0.119 0.034 -0.006 -0.144
C19A 0.057 0.044 0.207 -0.017 -0.029 -0.017
C731 0.210 0.069 0.058 0.008 0.017 -0.030
C48 0.029 0.025 0.037 -0.002 -0.008 -0.003
C36 0.052 0.044 0.057 -0.016 -0.009 0.024
C29 0.077 0.042 0.053 -0.010 -0.014 -0.009
C251 0.105 0.084 0.046 0.011 0.018 0.014
C751 0.155 0.130 0.075 -0.041 -0.050 -0.023
C751 0.097 0.174 0.092 0.007 -0.056 -0.056
C351 0.207 0.053 0.092 0.008 -0.032 0.054
C18A 0.099 0.085 0.124 -0.008 -0.018 -0.020
C331 0.165 0.128 0.090 -0.035 -0.078 -0.004

loop_
_atom_site_label
_atom_site_type_symbol
_atom_site_fract_x
_atom_site_fract_y
_atom_site_fract_z
_atom_site_U_iso_or_equiv
_atom_site_thermal_displace_type
_atom_site_occupancy
_atom_site_calc_flag
_atom_site_refinement_flags
_atom_site_disorder_group
Mo1 Mo 0.76444(3) 0.53595(2) 0.28156(2) 0.025 Uani 1 d . .
Mo2 Mo 0.71072(3) 0.48868(2) -0.19808(2) 0.025 Uani 1 d . .
N1 N 0.8223(3) 0.6015(2) 0.2720(2) 0.031 Uani 1 d . .
N5 N 0.6520(3) 0.5605(2) -0.2502(2) 0.031 Uani 1 d . .
N6 N 0.8166(3) 0.4793(2) -0.2141(2) 0.031 Uani 1 d . .
N2 N 0.8276(3) 0.4506(2) 0.2870(2) 0.030 Uani 1 d . .
N4 N 0.7325(3) 0.5332(2) 0.2009(2) 0.029 Uani 1 d . .
C89 C 0.7616(3) 0.5141(3) -0.0324(2) 0.023 Uani 1 d . .
C61 C 0.8736(3) 0.4233(3) -0.2227(3) 0.031 Uani 1 d . .
C8 C 0.6894(3) 0.5168(3) -0.0603(3) 0.025 Uani 1 d . .
C4 C 0.6998(3) 0.5341(3) 0.1549(3) 0.028 Uani 1 d . .
N8 N 0.6877(3) 0.5065(2) -0.1174(2) 0.025 Uani 1 d . .
C45 C 0.5637(3) 0.6447(3) -0.0179(3) 0.030 Uani 1 d . .
H45A H 0.5437(3) 0.6424(3) -0.0560(3) 0.036 Uiso 1 calc R .
C17 C 0.8598(4) 0.6249(3) 0.2146(3) 0.038 Uani 1 d . .
H17A H 0.8926(4) 0.6518(3) 0.2266(3) 0.046 Uiso 1 calc R .
C31 C 0.6467(3) 0.6161(3) 0.3395(3) 0.038 Uani 1 d . .
C414 C 0.6213(3) 0.4704(3) 0.0297(3) 0.028 Uani 1 d . .
C411 C 0.6302(3) 0.5921(3) 0.0693(2) 0.025 Uani 1 d . .
C62 C 0.9012(3) 0.3836(3) -0.1721(3) 0.035 Uani 1 d . .
H62A H 0.8829(3) 0.3945(3) -0.1317(3) 0.042 Uiso 1 calc R .
C21 C 0.8702(3) 0.4296(3) 0.3407(3) 0.032 Uani 1 d . .
C47 C 0.5838(3) 0.7065(3) 0.0618(3) 0.035 Uani 1 d . .
H47A H 0.5786(3) 0.7465(3) 0.0785(3) 0.042 Uiso 1 calc R .
C813 C 0.7875(3) 0.5688(3) -0.0260(3) 0.029 Uani 1 d . .
C412 C 0.6019(3) 0.5888(3) 0.0122(3) 0.025 Uani 1 d . .
C410 C 0.6173(3) 0.5263(3) -0.0175(2) 0.026 Uani 1 d . .
H41A H 0.5755(3) 0.5272(3) -0.0436(2) 0.031 Uiso 1 calc R .
C66 C 0.9009(3) 0.4066(3) -0.2817(3) 0.036 Uani 1 d . .
H66A H 0.8826(3) 0.4336(3) -0.3162(3) 0.043 Uiso 1 calc R .
C44 C 0.5995(3) 0.4159(3) 0.0175(3) 0.033 Uani 1 d . .
H44A H 0.5746(3) 0.4158(3) -0.0188(3) 0.040 Uiso 1 calc R .
C49 C 0.6647(3) 0.5330(3) 0.1037(3) 0.026 Uani 1 d . .
C814 C 0.8556(3) 0.5643(3) 0.0034(3) 0.036 Uani 1 d . .
C12 C 0.8174(3) 0.6019(3) 0.3826(3) 0.034 Uani 1 d . .
H12A H 0.8197(3) 0.5574(3) 0.3842(3) 0.041 Uiso 1 calc R .
N3 N 0.6764(3) 0.5488(3) 0.3369(2) 0.036 Uani 1 d . .
C22 C 0.8578(4) 0.3810(3) 0.3824(3) 0.038 Uani 1 d . .
H22A H 0.8220(4) 0.3581(3) 0.3750(3) 0.046 Uiso 1 calc R .
C46 C 0.5540(3) 0.7032(3) 0.0061(3) 0.034 Uani 1 d . .
H46A H 0.5275(3) 0.7406(3) -0.0150(3) 0.041 Uiso 1 calc R .
C26 C 0.9237(3) 0.4617(3) 0.3521(3) 0.036 Uani 1 d . .
H26A H 0.9332(3) 0.4945(3) 0.3231(3) 0.043 Uiso 1 calc R .
C82 C 0.8226(4) 0.3384(3) 0.0021(3) 0.047 Uani 1 d . .
H82A H 0.8070(4) 0.3004(3) -0.0030(3) 0.056 Uiso 1 calc R .
C811 C 0.8040(3) 0.4537(3) -0.0120(3) 0.030 Uani 1 d . .
N7 N 0.6718(3) 0.4131(2) -0.1960(2) 0.032 Uani 1 d . .
C88 C 0.7500(4) 0.6313(3) -0.0482(3) 0.035 Uani 1 d . .
H88A H 0.7046(4) 0.6365(3) -0.0669(3) 0.041 Uiso 1 calc R .
C77 C 0.6148(4) 0.3960(3) -0.1504(3) 0.040 Uani 1 d . .
H77A H 0.6123(4) 0.4227(3) -0.1148(3) 0.049 Uiso 1 calc R .
C85 C 0.8813(4) 0.6206(4) 0.0077(3) 0.046 Uani 1 d . .
H85A H 0.9262(4) 0.6176(4) 0.0266(3) 0.055 Uiso 1 calc R .
C13 C 0.8118(4) 0.6315(4) 0.4376(3) 0.048 Uani 1 d . .
C81 C 0.7828(4) 0.3953(3) -0.0198(3) 0.036 Uani 1 d . .
H81A H 0.7398(4) 0.3966(3) -0.0408(3) 0.044 Uiso 1 calc R .
C64 C 0.9808(3) 0.3129(3) -0.2400(3) 0.039 Uani 1 d . .
H64A H 1.0177(3) 0.2752(3) -0.2459(3) 0.046 Uiso 1 calc R .
C810 C 0.8944(3) 0.5044(3) 0.0247(3) 0.041 Uani 1 d . .
H81B H 0.9385(3) 0.5014(3) 0.0446(3) 0.049 Uiso 1 calc R .
C23 C 0.8974(4) 0.3649(3) 0.4357(3) 0.048 Uani 1 d . .
C42 C 0.6474(3) 0.3621(3) 0.1116(3) 0.038 Uani 1 d . .
H42A H 0.6582(3) 0.3247(3) 0.1385(3) 0.045 Uiso 1 calc R .
C43 C 0.6133(4) 0.3613(3) 0.0572(3) 0.039 Uani 1 d . .
H43A H 0.5997(4) 0.3238(3) 0.0473(3) 0.047 Uiso 1 calc R .
C51 C 0.6492(3) 0.5485(3) -0.3132(3) 0.033 Uani 1 d . .
C11 C 0.8199(3) 0.6353(3) 0.3253(3) 0.033 Uani 1 d . .
C413 C 0.6522(3) 0.4724(3) 0.0864(3) 0.027 Uani 1 d . .
C71 C 0.6901(4) 0.3725(3) -0.2467(3) 0.034 Uani 1 d . .
C65 C 0.9544(4) 0.3510(3) -0.2909(3) 0.040 Uani 1 d . .
C18 C 0.9078(4) 0.5684(3) 0.1836(3) 0.049 Uani 1 d . .
H18A H 0.9423(4) 0.5433(3) 0.2126(3) 0.074 Uiso 1 calc R .
H18B H 0.9355(4) 0.5836(3) 0.1476(3) 0.074 Uiso 1 calc R .
H18C H 0.8767(4) 0.5419(3) 0.1703(3) 0.074 Uiso 1 calc R .
C812 C 0.8714(3) 0.4490(3) 0.0182(3) 0.036 Uani 1 d . .
C37 C 0.6271(4) 0.5077(4) 0.3641(3) 0.049 Uani 1 d . .
H37A H 0.5984(4) 0.5287(4) 0.4003(3) 0.059 Uiso 1 calc R .
C63 C 0.9552(4) 0.3280(3) -0.1804(3) 0.037 Uani 1 d . .
C27 C 0.8475(4) 0.4066(3) 0.2356(3) 0.039 Uani 1 d . .
H27A H 0.8282(4) 0.4318(3) 0.1975(3) 0.047 Uiso 1 calc R .
C41 C 0.6654(3) 0.4174(3) 0.1263(3) 0.033 Uani 1 d . .
H41B H 0.6871(3) 0.4180(3) 0.1640(3) 0.039 Uiso 1 calc R .
C116 C 0.8170(4) 0.7005(3) 0.3237(4) 0.050 Uani 1 d . .
H11A H 0.8180(4) 0.7246(3) 0.2853(4) 0.060 Uiso 1 calc R .
C55 C 0.5904(4) 0.5603(4) -0.4104(3) 0.050 Uani 1 d . .
C84 C 0.9115(4) 0.3879(3) 0.0398(3) 0.046 Uani 1 d . .
H84A H 0.9559(4) 0.3844(3) 0.0596(3) 0.056 Uiso 1 calc R .
C86 C 0.8438(4) 0.6786(4) -0.0146(3) 0.049 Uani 1 d . .
H86A H 0.8619(4) 0.7157(4) -0.0109(3) 0.059 Uiso 1 calc R .
C52 C 0.7087(4) 0.5063(3) -0.3404(3) 0.041 Uani 1 d . .
H52A H 0.7503(4) 0.4886(3) -0.3171(3) 0.049 Uiso 1 calc R .
C72 C 0.7541(4) 0.3248(3) -0.2480(3) 0.041 Uani 1 d . .
H72A H 0.7871(4) 0.3201(3) -0.2161(3) 0.049 Uiso 1 calc R .
C76 C 0.6431(4) 0.3808(4) -0.2949(3) 0.050 Uani 1 d . .
H76A H 0.6004(4) 0.4146(4) -0.2954(3) 0.060 Uiso 1 calc R .
C83 C 0.8875(4) 0.3353(4) 0.0325(3) 0.055 Uani 1 d . .
H83A H 0.9147(4) 0.2952(4) 0.0481(3) 0.066 Uiso 1 calc R .
C67 C 0.8393(4) 0.5399(3) -0.2082(3) 0.040 Uani 1 d . .
H67A H 0.7940(4) 0.5715(3) -0.1945(3) 0.048 Uiso 1 calc R .
C24 C 0.9485(4) 0.3991(3) 0.4455(3) 0.047 Uani 1 d . .
H24A H 0.9745(4) 0.3891(3) 0.4820(3) 0.057 Uiso 1 calc R .
C15 C 0.8128(4) 0.7304(4) 0.3794(4) 0.058 Uani 1 d . .
C54 C 0.6494(4) 0.5168(4) -0.4349(3) 0.057 Uani 1 d . .
H54A H 0.6491(4) 0.5056(4) -0.4759(3) 0.069 Uiso 1 calc R .
C78 C 0.6363(5) 0.3269(3) -0.1255(4) 0.062 Uani 1 d . .
H78A H 0.6859(5) 0.3182(3) -0.1104(4) 0.093 Uiso 1 calc R .
H78B H 0.6358(5) 0.2989(3) -0.1583(4) 0.093 Uiso 1 calc R .
H78C H 0.6010(5) 0.3191(3) -0.0916(4) 0.093 Uiso 1 calc R .
C34 C 0.5984(5) 0.7469(4) 0.3415(4) 0.077 Uani 1 d . .
H34A H 0.5822(5) 0.7918(4) 0.3424(4) 0.093 Uiso 1 calc R .
C56 C 0.5894(4) 0.5754(3) -0.3497(3) 0.041 Uani 1 d . .
H56A H 0.5478(4) 0.6043(3) -0.3325(3) 0.049 Uiso 1 calc R .
C32 C 0.6341(4) 0.6448(4) 0.3956(3) 0.050 Uani 1 d . .
H32A H 0.6427(4) 0.6195(4) 0.4331(3) 0.060 Uiso 1 calc R .
C57 C 0.5977(4) 0.6168(3) -0.2289(3) 0.038 Uani 1 d . .
H57A H 0.5844(4) 0.6469(3) -0.2656(3) 0.045 Uiso 1 calc R .
C131 C 0.8077(5) 0.5946(5) 0.4985(4) 0.070 Uani 1 d . .
H13A H 0.8099(5) 0.5500(5) 0.4919(4) 0.106 Uiso 1 calc R .
H13B H 0.7613(5) 0.6125(5) 0.5214(4) 0.106 Uiso 1 calc R .
H13C H 0.8492(5) 0.5972(5) 0.5221(4) 0.106 Uiso 1 calc R .
C53 C 0.7096(4) 0.4889(4) -0.4005(3) 0.052 Uani 1 d . .
C28 C 0.9302(4) 0.3840(4) 0.2231(4) 0.058 Uani 1 d . .
H28A H 0.9528(4) 0.4209(4) 0.2171(4) 0.088 Uiso 1 calc R .
H28B H 0.9402(4) 0.3602(4) 0.1860(4) 0.088 Uiso 1 calc R .
H28C H 0.9511(4) 0.3564(4) 0.2582(4) 0.088 Uiso 1 calc R .
C33 C 0.6089(4) 0.7103(4) 0.3965(4) 0.061 Uani 1 d . .
C25 C 0.9638(4) 0.4475(3) 0.4045(3) 0.045 Uani 1 d . .
C68 C 0.8945(4) 0.5350(3) -0.1599(3) 0.048 Uani 1 d . .
H68A H 0.8755(4) 0.5175(3) -0.1207(3) 0.072 Uiso 1 calc R .
H68B H 0.9024(4) 0.5774(3) -0.1546(3) 0.072 Uiso 1 calc R .
H68C H 0.9413(4) 0.5070(3) -0.1731(3) 0.072 Uiso 1 calc R .
C87 C 0.7777(4) 0.6829(3) -0.0430(3) 0.045 Uani 1 d . .
H87A H 0.7517(4) 0.7234(3) -0.0591(3) 0.054 Uiso 1 calc R .
C58 C 0.5271(4) 0.6008(4) -0.1996(3) 0.053 Uani 1 d . .
H58A H 0.5056(4) 0.5792(4) -0.2287(3) 0.080 Uiso 1 calc R .
H58B H 0.4919(4) 0.6401(4) -0.1888(3) 0.080 Uiso 1 calc R .
H58C H 0.5381(4) 0.5727(4) -0.1623(3) 0.080 Uiso 1 calc R .
C14 C 0.8097(4) 0.6961(4) 0.4343(4) 0.055 Uani 1 d . .
H14A H 0.8060(4) 0.7170(4) 0.4713(4) 0.066 Uiso 1 calc R .
C531 C 0.7750(5) 0.4406(4) -0.4273(4) 0.074 Uani 1 d . .
H53A H 0.8116(5) 0.4265(4) -0.3964(4) 0.111 Uiso 1 calc R .
H53B H 0.7973(5) 0.4604(4) -0.4636(4) 0.111 Uiso 1 calc R .
H53C H 0.7581(5) 0.4039(4) -0.4390(4) 0.111 Uiso 1 calc R .
C73 C 0.7707(5) 0.2835(3) -0.2958(4) 0.057 Uani 1 d . .
C19 C 0.8051(4) 0.6655(3) 0.1711(3) 0.050 Uani 1 d . .
H19A H 0.7749(4) 0.7016(3) 0.1924(3) 0.076 Uiso 1 calc R .
H19B H 0.7733(4) 0.6397(3) 0.1578(3) 0.076 Uiso 1 calc R .
H19C H 0.8321(4) 0.6814(3) 0.1351(3) 0.076 Uiso 1 calc R .
C69 C 0.8681(5) 0.5672(4) -0.2698(4) 0.067 Uani 1 d . .
H69A H 0.8319(5) 0.5701(4) -0.3006(4) 0.100 Uiso 1 calc R .
H69B H 0.9148(5) 0.5393(4) -0.2833(4) 0.100 Uiso 1 calc R .
H69C H 0.8759(5) 0.6097(4) -0.2649(4) 0.100 Uiso 1 calc R .
C74 C 0.7221(5) 0.2921(4) -0.3418(4) 0.067 Uani 1 d . .
H74A H 0.7327(5) 0.2643(4) -0.3744(4) 0.080 Uiso 1 calc R .
C75 C 0.6590(6) 0.3396(4) -0.3422(4) 0.069 Uani 1 d . .
C651 C 0.9825(4) 0.3340(4) -0.3558(3) 0.058 Uani 1 d . .
H65A H 0.9572(4) 0.3668(4) -0.3853(3) 0.087 Uiso 1 calc R .
H65B H 0.9728(4) 0.2928(4) -0.3632(3) 0.087 Uiso 1 calc R .
H65C H 1.0357(4) 0.3316(4) -0.3607(3) 0.087 Uiso 1 calc R .
C35 C 0.6107(5) 0.7202(4) 0.2853(4) 0.075 Uani 1 d . .
C251 C 1.0191(5) 0.4848(5) 0.4162(4) 0.073 Uani 1 d . .
H25A H 1.0217(5) 0.5166(5) 0.3819(4) 0.109 Uiso 1 calc R .
H25B H 1.0676(5) 0.4559(5) 0.4199(4) 0.109 Uiso 1 calc R .
H25C H 1.0041(5) 0.5063(5) 0.4544(4) 0.109 Uiso 1 calc R .
C631 C 0.9865(4) 0.2864(3) -0.1255(4) 0.052 Uani 1 d . .
H63A H 0.9620(4) 0.3044(3) -0.0876(4) 0.078 Uiso 1 calc R .
H63B H 1.0395(4) 0.2842(3) -0.1258(4) 0.078 Uiso 1 calc R .
H63C H 0.9784(4) 0.2435(3) -0.1275(4) 0.078 Uiso 1 calc R .
C551 C 0.5249(4) 0.5905(5) -0.4484(4) 0.076 Uani 1 d . .
H55A H 0.4884(4) 0.6200(5) -0.4238(4) 0.113 Uiso 1 calc R .
H55B H 0.5024(4) 0.5571(5) -0.4608(4) 0.113 Uiso 1 calc R .
H55C H 0.5416(4) 0.6137(5) -0.4852(4) 0.113 Uiso 1 calc R .
C59 C 0.6330(4) 0.6504(3) -0.1850(3) 0.042 Uani 1 d . .
H59A H 0.6784(4) 0.6602(3) -0.2050(3) 0.064 Uiso 1 calc R .
H59B H 0.6448(4) 0.6227(3) -0.1476(3) 0.064 Uiso 1 calc R .
H59C H 0.5986(4) 0.6901(3) -0.1741(3) 0.064 Uiso 1 calc R .
C231 C 0.8821(5) 0.3117(4) 0.4805(4) 0.069 Uani 1 d . .
H23A H 0.8441(5) 0.2935(4) 0.4652(4) 0.103 Uiso 1 calc R .
H23B H 0.8648(5) 0.3286(4) 0.5207(4) 0.103 Uiso 1 calc R .
H23C H 0.9274(5) 0.2786(4) 0.4848(4) 0.103 Uiso 1 calc R .
C331 C 0.5955(6) 0.7413(5) 0.4574(5) 0.091 Uani 1 d . .
H33A H 0.6056(6) 0.7083(5) 0.4912(5) 0.136 Uiso 1 calc R .
H33B H 0.5440(6) 0.7647(5) 0.4620(5) 0.136 Uiso 1 calc R .
H33C H 0.6281(6) 0.7707(5) 0.4584(5) 0.136 Uiso 1 calc R .
C79 C 0.5381(4) 0.4111(5) -0.1743(5) 0.076 Uani 1 d . .
H79A H 0.5254(4) 0.4558(5) -0.1901(5) 0.113 Uiso 1 calc R .
H79B H 0.5023(4) 0.4038(5) -0.1407(5) 0.113 Uiso 1 calc R .
H79C H 0.5371(4) 0.3836(5) -0.2074(5) 0.113 Uiso 1 calc R .
C151 C 0.8089(8) 0.8019(5) 0.3766(6) 0.116 Uani 1 d . .
H15A H 0.8119(8) 0.8185(5) 0.3336(6) 0.173 Uiso 1 calc R .
H15B H 0.8501(8) 0.8096(5) 0.3977(6) 0.173 Uiso 1 calc R .
H15C H 0.7622(8) 0.8236(5) 0.3969(6) 0.173 Uiso 1 calc R .
C38 C 0.6703(5) 0.4442(4) 0.3865(4) 0.068 Uani 1 d . .
H38A H 0.7043(5) 0.4497(4) 0.4165(4) 0.102 Uiso 1 calc R .
H38B H 0.6986(5) 0.4224(4) 0.3517(4) 0.102 Uiso 1 calc R .
H38C H 0.6366(5) 0.4187(4) 0.4061(4) 0.102 Uiso 1 calc R .
C39 C 0.5725(5) 0.5039(5) 0.3169(5) 0.087 Uani 1 d . .
H39A H 0.5458(5) 0.5470(5) 0.3040(5) 0.130 Uiso 1 calc R .
H39B H 0.5374(5) 0.4793(5) 0.3354(5) 0.130 Uiso 1 calc R .
H39C H 0.5993(5) 0.4831(5) 0.2810(5) 0.130 Uiso 1 calc R .
C731 C 0.8395(5) 0.2305(4) -0.2966(5) 0.081 Uani 1 d . .
H73A H 0.8671(5) 0.2317(4) -0.2605(5) 0.121 Uiso 1 calc R .
H73B H 0.8704(5) 0.2360(4) -0.3341(5) 0.121 Uiso 1 calc R .
H73C H 0.8257(5) 0.1893(4) -0.2955(5) 0.121 Uiso 1 calc R .
Mo3 Mo 0.80975(3) 0.03175(2) 0.20366(2) 0.025 Uani 1 d . .
Mo4 Mo 0.71562(3) -0.03987(3) -0.26358(3) 0.037 Uani 1 d . .
N5A N 0.6593(3) -0.1071(2) -0.2535(2) 0.036 Uani 1 d . .
C410 C 0.7399(3) 0.0028(3) 0.0441(3) 0.028 Uani 1 d . .
N4A N 0.8196(3) 0.0228(2) 0.1205(2) 0.028 Uani 1 d . .
N3A N 0.8196(3) 0.1184(2) 0.2031(2) 0.031 Uani 1 d . .
C8A C 0.7783(3) -0.0236(3) -0.1413(3) 0.032 Uani 1 d . .
N2A N 0.8965(3) -0.0256(2) 0.2439(2) 0.035 Uani 1 d . .
C814 C 0.8999(3) -0.0463(3) -0.0111(3) 0.029 Uani 1 d . .
N1A N 0.7113(3) 0.0236(2) 0.2361(2) 0.032 Uani 1 d . .
C413 C 0.6852(3) 0.0518(3) 0.0173(3) 0.032 Uani 1 d . .
C811 C 0.8191(3) 0.0557(3) -0.0891(3) 0.028 Uani 1 d . .
N8A N 0.7425(3) -0.0303(2) -0.1830(3) 0.040 Uani 1 d . .
N7A N 0.6549(3) 0.0465(2) -0.2752(2) 0.038 Uani 1 d . .
C813 C 0.8658(3) -0.0615(3) -0.0608(3) 0.028 Uani 1 d . .
C812 C 0.8505(3) 0.0702(3) -0.0378(3) 0.028 Uani 1 d . .
C31A C 0.8067(4) 0.1495(3) 0.2604(3) 0.034 Uani 1 d . .
C88A C 0.8814(3) -0.1249(3) -0.0766(3) 0.032 Uani 1 d . .
H88B H 0.8565(3) -0.1362(3) -0.1087(3) 0.039 Uiso 1 calc R .
C36A C 0.7412(4) 0.1916(3) 0.2750(3) 0.041 Uani 1 d . .
H36A H 0.7032(4) 0.2004(3) 0.2470(3) 0.050 Uiso 1 calc R .
C52A C 0.6823(4) -0.2076(3) -0.3059(3) 0.039 Uani 1 d . .
H52B H 0.6825(4) -0.2318(3) -0.2676(3) 0.047 Uiso 1 calc R .
C71A C 0.6221(4) 0.0659(3) -0.3326(3) 0.039 Uani 1 d . .
C64A C 0.8983(4) -0.2483(4) -0.3111(3) 0.050 Uani 1 d . .
H64B H 0.9184(4) -0.2929(4) -0.3102(3) 0.060 Uiso 1 calc R .
C56A C 0.6686(4) -0.1069(3) -0.3639(3) 0.041 Uani 1 d . .
H56B H 0.6585(4) -0.0617(3) -0.3654(3) 0.050 Uiso 1 calc R .
C86A C 0.9699(4) -0.1548(3) 0.0004(3) 0.040 Uani 1 d . .
H86B H 1.0066(4) -0.1861(3) 0.0203(3) 0.047 Uiso 1 calc R .
C84A C 0.8572(4) 0.1325(3) -0.0338(3) 0.037 Uani 1 d . .
H84B H 0.8798(4) 0.1422(3) 0.0005(3) 0.044 Uiso 1 calc R .
C51A C 0.6683(3) -0.1411(3) -0.3067(3) 0.037 Uani 1 d . .
C87A C 0.9324(3) -0.1711(3) -0.0460(3) 0.037 Uani 1 d . .
H87B H 0.9419(3) -0.2140(3) -0.0566(3) 0.045 Uiso 1 calc R .
C14A C 0.5372(4) 0.1852(3) 0.2500(3) 0.038 Uani 1 d . .
H14B H 0.4987(4) 0.2224(3) 0.2532(3) 0.045 Uiso 1 calc R .
C41A C 0.7845(4) -0.1117(3) 0.0774(3) 0.038 Uani 1 d . .
H41C H 0.8263(4) -0.1027(3) 0.0937(3) 0.046 Uiso 1 calc R .
C16A C 0.6283(3) 0.1161(3) 0.1886(3) 0.034 Uani 1 d . .
H16A H 0.6518(3) 0.1053(3) 0.1496(3) 0.041 Uiso 1 calc R .
N6A N 0.8063(3) -0.0516(2) -0.3139(3) 0.043 Uani 1 d . .
C414 C 0.6244(3) 0.0354(3) -0.0085(3) 0.037 Uani 1 d . .
C89A C 0.8168(3) -0.0109(3) -0.0966(3) 0.028 Uani 1 d . .
C11A C 0.6515(3) 0.0775(3) 0.2410(3) 0.032 Uani 1 d . .
C81A C 0.7933(3) 0.1047(3) -0.1340(3) 0.035 Uani 1 d . .
H81C H 0.7716(3) 0.0952(3) -0.1689(3) 0.043 Uiso 1 calc R .
C57A C 0.6245(4) -0.1336(3) -0.1972(3) 0.047 Uani 1 d . .
H57B H 0.5958(4) -0.1636(3) -0.2099(3) 0.056 Uiso 1 calc R .
C65A C 0.8841(4) -0.2148(3) -0.3672(3) 0.042 Uani 1 d . .
C85A C 0.9536(3) -0.0926(3) 0.0174(3) 0.034 Uani 1 d . .
H85B H 0.9794(3) -0.0816(3) 0.0490(3) 0.041 Uiso 1 calc R .
C54A C 0.6964(4) -0.2025(3) -0.4160(3) 0.045 Uani 1 d . .
H54B H 0.7060(4) -0.2235(3) -0.4532(3) 0.054 Uiso 1 calc R .
C48A C 0.6881(4) 0.1171(3) 0.0138(3) 0.038 Uani 1 d . .
H48A H 0.7260(4) 0.1292(3) 0.0332(3) 0.045 Uiso 1 calc R .
C810 C 0.8729(3) 0.0197(3) 0.0132(3) 0.030 Uani 1 d . .
H81D H 0.9145(3) 0.0300(3) 0.0333(3) 0.036 Uiso 1 calc R .
C22A C 0.9409(4) -0.0867(3) 0.3401(3) 0.038 Uani 1 d . .
H22B H 0.9794(4) -0.1137(3) 0.3173(3) 0.046 Uiso 1 calc R .
C24A C 0.8788(4) -0.0580(4) 0.4370(3) 0.054 Uani 1 d . .
H24B H 0.8750(4) -0.0640(4) 0.4806(3) 0.065 Uiso 1 calc R .
C4A C 0.8092(3) 0.0172(3) 0.0633(3) 0.026 Uani 1 d . .
C62A C 0.8562(4) -0.1530(3) -0.2587(3) 0.043 Uani 1 d . .
H62B H 0.8481(4) -0.1315(3) -0.2217(3) 0.051 Uiso 1 calc R .
C66A C 0.8541(3) -0.1496(3) -0.3684(3) 0.038 Uani 1 d . .
H66B H 0.8432(3) -0.1262(3) -0.4066(3) 0.046 Uiso 1 calc R .
C12A C 0.6155(3) 0.0938(3) 0.2979(3) 0.035 Uani 1 d . .
H12B H 0.6308(3) 0.0680(3) 0.3340(3) 0.042 Uiso 1 calc R .
C412 C 0.6692(4) -0.0760(3) 0.0247(3) 0.040 Uani 1 d . .
C44A C 0.6631(4) -0.1412(4) 0.0307(4) 0.054 Uani 1 d . .
H44B H 0.6223(4) -0.1522(4) 0.0145(4) 0.064 Uiso 1 calc R .
C23A C 0.9357(4) -0.0962(3) 0.4039(3) 0.050 Uani 1 d . .
C53A C 0.6960(4) -0.2389(3) -0.3603(3) 0.045 Uani 1 d . .
C61A C 0.8400(3) -0.1184(3) -0.3142(3) 0.037 Uani 1 d . .
C82A C 0.7991(4) 0.1660(3) -0.1281(3) 0.043 Uani 1 d . .
H82B H 0.7804(4) 0.1988(3) -0.1583(3) 0.052 Uiso 1 calc R .
C13A C 0.5576(3) 0.1471(3) 0.3028(3) 0.038 Uani 1 d . .
C21A C 0.8909(3) -0.0385(3) 0.3085(3) 0.033 Uani 1 d . .
C76A C 0.5617(4) 0.0432(4) -0.3469(3) 0.051 Uani 1 d . .
H76B H 0.5422(4) 0.0161(4) -0.3169(3) 0.062 Uiso 1 calc R .
C55A C 0.6832(4) -0.1373(3) -0.4186(3) 0.045 Uani 1 d . .
C411 C 0.7321(3) -0.0608(3) 0.0489(3) 0.031 Uani 1 d . .
C83A C 0.8324(4) 0.1804(3) -0.0778(3) 0.044 Uani 1 d . .
H83B H 0.8378(4) 0.2225(3) -0.0740(3) 0.053 Uiso 1 calc R .
C47A C 0.6381(4) 0.1624(3) -0.0165(3) 0.048 Uani 1 d . .
H47B H 0.6420(4) 0.2055(3) -0.0188(3) 0.057 Uiso 1 calc R .
C15A C 0.5713(4) 0.1704(3) 0.1925(3) 0.036 Uani 1 d . .
C26A C 0.8346(4) -0.0026(3) 0.3441(3) 0.045 Uani 1 d . .
H26B H 0.7991(4) 0.0295(3) 0.3238(3) 0.053 Uiso 1 calc R .
C46A C 0.5800(4) 0.1458(4) -0.0446(3) 0.057 Uani 1 d . .
H46B H 0.5460(4) 0.1776(4) -0.0667(3) 0.068 Uiso 1 calc R .
C27A C 0.9684(4) -0.0545(3) 0.2118(3) 0.041 Uani 1 d . .
H27B H 1.0060(4) -0.0646(3) 0.2435(3) 0.049 Uiso 1 calc R .
C42A C 0.7758(4) -0.1724(3) 0.0817(4) 0.051 Uani 1 d . .
H42B H 0.8121(4) -0.2053(3) 0.1002(4) 0.062 Uiso 1 calc R .
C151 C 0.5466(4) 0.2110(3) 0.1353(3) 0.054 Uani 1 d . .
H15D H 0.5063(4) 0.2469(3) 0.1464(3) 0.081 Uiso 1 calc R .
H15E H 0.5293(4) 0.1854(3) 0.1072(3) 0.081 Uiso 1 calc R .
H15F H 0.5880(4) 0.2272(3) 0.1150(3) 0.081 Uiso 1 calc R .
C37A C 0.8500(4) 0.1555(3) 0.1500(3) 0.042 Uani 1 d . .
H37B H 0.8666(4) 0.1262(3) 0.1160(3) 0.050 Uiso 1 calc R .
C77A C 0.6268(4) 0.0918(3) -0.2259(3) 0.048 Uani 1 d . .
H77B H 0.6524(4) 0.0728(3) -0.1879(3) 0.057 Uiso 1 calc R .
C63A C 0.8842(4) -0.2185(3) -0.2560(3) 0.046 Uani 1 d . .
C75A C 0.5288(5) 0.0577(4) -0.4023(4) 0.066 Uani 1 d . .
C410 C 0.6183(4) -0.0283(3) -0.0039(3) 0.043 Uani 1 d . .
H41D H 0.5779(4) -0.0388(3) -0.0211(3) 0.052 Uiso 1 calc R .
C131 C 0.5181(4) 0.1630(4) 0.3648(3) 0.056 Uani 1 d . .
H13D H 0.5399(4) 0.1310(4) 0.3965(3) 0.084 Uiso 1 calc R .
H13E H 0.4658(4) 0.1632(4) 0.3633(3) 0.084 Uiso 1 calc R .
H13F H 0.5232(4) 0.2051(4) 0.3746(3) 0.084 Uiso 1 calc R .
C17A C 0.6911(4) -0.0393(3) 0.2486(4) 0.059 Uani 1 d . .
H17B H 0.6696(4) -0.0416(3) 0.2919(4) 0.071 Uiso 1 calc R .
C25A C 0.8268(4) -0.0107(3) 0.4072(3) 0.050 Uani 1 d . .
C45A C 0.5729(4) 0.0848(4) -0.0399(3) 0.050 Uani 1 d . .
H45B H 0.5329(4) 0.0745(4) -0.0579(3) 0.060 Uiso 1 calc R .
C35A C 0.7299(4) 0.2216(3) 0.3301(4) 0.053 Uani 1 d . .
C78A C 0.6461(5) 0.1562(3) -0.2416(4) 0.069 Uani 1 d . .
H78D H 0.6993(5) 0.1501(3) -0.2513(4) 0.104 Uiso 1 calc R .
H78E H 0.6318(5) 0.1826(3) -0.2063(4) 0.104 Uiso 1 calc R .
H78F H 0.6196(5) 0.1776(3) -0.2772(4) 0.104 Uiso 1 calc R .
C72A C 0.6479(5) 0.1068(3) -0.3761(4) 0.055 Uani 1 d . .
H72B H 0.6887(5) 0.1236(3) -0.3680(4) 0.067 Uiso 1 calc R .
C67A C 0.8512(6) -0.0059(5) -0.3365(5) 0.088 Uani 1 d . .
H67B H 0.8199(6) 0.0352(5) -0.3227(5) 0.106 Uiso 1 calc R .
C28A C 0.9649(4) -0.1176(3) 0.1866(4) 0.056 Uani 1 d . .
H28D H 0.9485(4) -0.1454(3) 0.2199(4) 0.084 Uiso 1 calc R .
H28E H 1.0140(4) -0.1384(3) 0.1698(4) 0.084 Uiso 1 calc R .
H28F H 0.9301(4) -0.1094(3) 0.1540(4) 0.084 Uiso 1 calc R .
C29A C 0.9935(4) -0.0087(4) 0.1630(3) 0.049 Uani 1 d . .
H29A H 0.9947(4) 0.0307(4) 0.1814(3) 0.073 Uiso 1 calc R .
H29B H 0.9590(4) 0.0008(4) 0.1301(3) 0.073 Uiso 1 calc R .
H29C H 1.0429(4) -0.0281(4) 0.1459(3) 0.073 Uiso 1 calc R .
C43A C 0.7140(5) -0.1874(4) 0.0589(4) 0.057 Uani 1 d . .
H43B H 0.7079(5) -0.2300(4) 0.0634(4) 0.068 Uiso 1 calc R .
C58A C 0.6814(4) -0.1709(4) -0.1534(4) 0.056 Uani 1 d . .
H58D H 0.7155(4) -0.2048(4) -0.1749(4) 0.084 Uiso 1 calc R .
H58E H 0.6562(4) -0.1896(4) -0.1180(4) 0.084 Uiso 1 calc R .
H58F H 0.7090(4) -0.1421(4) -0.1390(4) 0.084 Uiso 1 calc R .
C73A C 0.6142(6) 0.1240(4) -0.4330(4) 0.069 Uani 1 d . .
C351 C 0.6590(5) 0.2682(4) 0.3448(5) 0.083 Uani 1 d . .
H35A H 0.6270(5) 0.2731(4) 0.3105(5) 0.125 Uiso 1 calc R .
H35B H 0.6693(5) 0.3094(4) 0.3514(5) 0.125 Uiso 1 calc R .
H35C H 0.6342(5) 0.2525(4) 0.3822(5) 0.125 Uiso 1 calc R .
C651 C 0.8989(5) -0.2496(4) -0.4257(4) 0.063 Uani 1 d . .
H65D H 0.8859(5) -0.2192(4) -0.4611(4) 0.094 Uiso 1 calc R .
H65E H 0.8691(5) -0.2817(4) -0.4237(4) 0.094 Uiso 1 calc R .
H65F H 0.9513(5) -0.2706(4) -0.4303(4) 0.094 Uiso 1 calc R .
C531 C 0.7132(6) -0.3104(4) -0.3584(4) 0.079 Uani 1 d . .
H53D H 0.7103(6) -0.3276(4) -0.3155(4) 0.118 Uiso 1 calc R .
H53E H 0.7631(6) -0.3260(4) -0.3768(4) 0.118 Uiso 1 calc R .
H53F H 0.6775(6) -0.3242(4) -0.3815(4) 0.118 Uiso 1 calc R .
C33A C 0.8505(6) 0.1633(4) 0.3581(4) 0.073 Uani 1 d . .
C38A C 0.9163(4) 0.1792(4) 0.1659(4) 0.064 Uani 1 d . .
H38D H 0.9543(4) 0.1431(4) 0.1809(4) 0.096 Uiso 1 calc R .
H38E H 0.9012(4) 0.2095(4) 0.1979(4) 0.096 Uiso 1 calc R .
H38F H 0.9361(4) 0.2003(4) 0.1291(4) 0.096 Uiso 1 calc R .
C39A C 0.7901(5) 0.2099(3) 0.1267(4) 0.058 Uani 1 d . .
H39D H 0.7480(5) 0.1934(3) 0.1168(4) 0.087 Uiso 1 calc R .
H39E H 0.8091(5) 0.2312(3) 0.0896(4) 0.087 Uiso 1 calc R .
H39F H 0.7742(5) 0.2404(3) 0.1585(4) 0.087 Uiso 1 calc R .
C32A C 0.8610(4) 0.1352(3) 0.3022(3) 0.051 Uani 1 d . .
H32B H 0.9060(4) 0.1057(3) 0.2927(3) 0.061 Uiso 1 calc R .
C231 C 0.9918(5) -0.1485(4) 0.4360(4) 0.077 Uani 1 d . .
H23D H 1.0277(5) -0.1704(4) 0.4052(4) 0.116 Uiso 1 calc R .
H23E H 0.9665(5) -0.1790(4) 0.4589(4) 0.116 Uiso 1 calc R .
H23F H 1.0173(5) -0.1297(4) 0.4644(4) 0.116 Uiso 1 calc R .
C34A C 0.7855(5) 0.2055(4) 0.3710(4) 0.065 Uani 1 d . .
H34B H 0.7781(5) 0.2245(4) 0.4093(4) 0.078 Uiso 1 calc R .
C59A C 0.5705(5) -0.0802(4) -0.1647(4) 0.066 Uani 1 d . .
H59D H 0.5344(5) -0.0568(4) -0.1935(4) 0.100 Uiso 1 calc R .
H59E H 0.5976(5) -0.0510(4) -0.1504(4) 0.100 Uiso 1 calc R .
H59F H 0.5447(5) -0.0985(4) -0.1294(4) 0.100 Uiso 1 calc R .
C631 C 0.9000(5) -0.2555(4) -0.1944(4) 0.068 Uani 1 d . .
H63D H 0.9193(5) -0.3008(4) -0.2009(4) 0.102 Uiso 1 calc R .
H63E H 0.8543(5) -0.2504(4) -0.1679(4) 0.102 Uiso 1 calc R .
H63F H 0.9365(5) -0.2393(4) -0.1745(4) 0.102 Uiso 1 calc R .
C79A C 0.5444(4) 0.0988(4) -0.2103(4) 0.070 Uani 1 d . .
H79D H 0.5339(4) 0.0567(4) -0.2005(4) 0.104 Uiso 1 calc R .
H79E H 0.5171(4) 0.1197(4) -0.2457(4) 0.104 Uiso 1 calc R .
H79F H 0.5292(4) 0.1247(4) -0.1748(4) 0.104 Uiso 1 calc R .
C551 C 0.6863(6) -0.0977(5) -0.4794(4) 0.077 Uani 1 d . .
H55D H 0.6754(6) -0.0524(5) -0.4717(4) 0.116 Uiso 1 calc R .
H55E H 0.6498(6) -0.1054(5) -0.5059(4) 0.116 Uiso 1 calc R .
H55F H 0.7357(6) -0.1098(5) -0.4999(4) 0.116 Uiso 1 calc R .
C68A C 0.9166(7) -0.0151(7) -0.2991(7) 0.134 Uani 1 d . .
H68D H 0.9021(7) -0.0238(7) -0.2557(7) 0.201 Uiso 1 calc R .
H68E H 0.9360(7) 0.0236(7) -0.3037(7) 0.201 Uiso 1 calc R .
H68F H 0.9548(7) -0.0511(7) -0.3133(7) 0.201 Uiso 1 calc R .
C74A C 0.5558(5) 0.0987(4) -0.4437(4) 0.068 Uani 1 d . .
H74B H 0.5332(5) 0.1102(4) -0.4816(4) 0.082 Uiso 1 calc R .
C69A C 0.8592(10) 0.0062(8) -0.3961(7) 0.171 Uani 1 d . .
H69D H 0.8117(10) 0.0109(8) -0.4142(7) 0.257 Uiso 1 calc R .
H69E H 0.8954(10) -0.0289(8) -0.4141(7) 0.257 Uiso 1 calc R .
H69F H 0.8764(10) 0.0458(8) -0.4045(7) 0.257 Uiso 1 calc R .
C19A C 0.6308(5) -0.0432(4) 0.2050(6) 0.100 Uani 1 d . .
H19D H 0.5891(5) -0.0067(4) 0.2098(6) 0.150 Uiso 1 calc R .
H19E H 0.6141(5) -0.0827(4) 0.2154(6) 0.150 Uiso 1 calc R .
H19F H 0.6513(5) -0.0427(4) 0.1623(6) 0.150 Uiso 1 calc R .
C731 C 0.6455(8) 0.1700(5) -0.4777(5) 0.115 Uani 1 d . .
H73D H 0.6869(8) 0.1812(5) -0.4599(5) 0.172 Uiso 1 calc R .
H73E H 0.6072(8) 0.2085(5) -0.4858(5) 0.172 Uiso 1 calc R .
H73F H 0.6628(8) 0.1498(5) -0.5163(5) 0.172 Uiso 1 calc R .
C48 C 0.6208(3) 0.6518(3) 0.0926(3) 0.031 Uani 1 d . .
H48B H 0.6405(3) 0.6547(3) 0.1308(3) 0.037 Uiso 1 calc R .
C36 C 0.6336(4) 0.6543(3) 0.2856(4) 0.056 Uani 1 d . .
H36B H 0.6404(4) 0.6348(3) 0.2476(4) 0.067 Uiso 1 calc R .
C29 C 0.8101(5) 0.3507(3) 0.2453(4) 0.057 Uani 1 d . .
H29D H 0.7569(5) 0.3666(3) 0.2532(4) 0.086 Uiso 1 calc R .
H29E H 0.8300(5) 0.3228(3) 0.2805(4) 0.086 Uiso 1 calc R .
H29F H 0.8192(5) 0.3266(3) 0.2083(4) 0.086 Uiso 1 calc R .
C251 C 0.7647(6) 0.0332(5) 0.4418(4) 0.086 Uani 1 d . .
H25D H 0.7666(6) 0.0214(5) 0.4861(4) 0.130 Uiso 1 calc R .
H25E H 0.7173(6) 0.0295(5) 0.4281(4) 0.130 Uiso 1 calc R .
H25F H 0.7699(6) 0.0773(5) 0.4338(4) 0.130 Uiso 1 calc R .
C751 C 0.6048(7) 0.3487(6) -0.3937(5) 0.117 Uani 1 d . .
H75A H 0.5635(7) 0.3848(6) -0.3858(5) 0.175 Uiso 1 calc R .
H75B H 0.5861(7) 0.3100(6) -0.3946(5) 0.175 Uiso 1 calc R .
H75C H 0.6304(7) 0.3569(6) -0.4334(5) 0.175 Uiso 1 calc R .
C751 C 0.4651(6) 0.0301(7) -0.4151(5) 0.115 Uani 1 d . .
H75D H 0.4542(6) 0.0020(7) -0.3798(5) 0.173 Uiso 1 calc R .
H75E H 0.4779(6) 0.0058(7) -0.4518(5) 0.173 Uiso 1 calc R .
H75F H 0.4216(6) 0.0647(7) -0.4221(5) 0.173 Uiso 1 calc R .
C351 C 0.5998(8) 0.7609(5) 0.2253(5) 0.131 Uani 1 d . .
H35D H 0.6112(8) 0.7335(5) 0.1907(5) 0.196 Uiso 1 calc R .
H35E H 0.6326(8) 0.7906(5) 0.2218(5) 0.196 Uiso 1 calc R .
H35F H 0.5485(8) 0.7849(5) 0.2247(5) 0.196 Uiso 1 calc R .
C18A C 0.7542(6) -0.0935(5) 0.2420(6) 0.102 Uani 1 d . .
H18D H 0.7918(6) -0.0904(5) 0.2696(6) 0.153 Uiso 1 calc R .
H18E H 0.7750(6) -0.0931(5) 0.1994(6) 0.153 Uiso 1 calc R .
H18F H 0.7379(6) -0.1332(5) 0.2525(6) 0.153 Uiso 1 calc R .
C331 C 0.9123(8) 0.1444(6) 0.4037(5) 0.127 Uani 1 d . .
H33D H 0.9539(8) 0.1138(6) 0.3855(5) 0.190 Uiso 1 calc R .
H33E H 0.8934(8) 0.1251(6) 0.4420(5) 0.190 Uiso 1 calc R .
H33F H 0.9287(8) 0.1825(6) 0.4126(5) 0.190 Uiso 1 calc R .

loop_
_geom_bond_atom_site_label_1
_geom_bond_atom_site_label_2
_geom_bond_distance
_geom_bond_site_symmetry_2
_geom_bond_publ_flag
Mo1 N4 1.917(5) . ?
Mo1 N3 1.941(5) . ?
Mo1 N2 1.948(5) . ?
Mo1 N1 1.961(5) . ?
Mo2 N8 1.833(5) . ?
Mo2 N7 1.931(5) . ?
Mo2 N6 1.947(5) . ?
Mo2 N5 2.008(5) . ?
N1 C11 1.419(8) . ?
N1 C17 1.495(8) . ?
N5 C51 1.428(8) . ?
N5 C57 1.475(7) . ?
N6 C61 1.431(7) . ?
N6 C67 1.486(8) . ?
N2 C21 1.451(7) . ?
N2 C27 1.504(7) . ?
N4 C4 1.213(7) . ?
C89 C813 1.400(8) . ?
C89 C811 1.419(8) . ?
C89 C8 1.511(8) . ?
C61 C66 1.392(9) . ?
C61 C62 1.398(9) . ?
C8 N8 1.291(7) . ?
C8 C410 1.559(8) . ?
C4 C49 1.347(8) . ?
C45 C46 1.378(8) . ?
C45 C412 1.395(8) . ?
C17 C18 1.514(9) . ?
C17 C19 1.523(9) . ?
C31 C36 1.385(10) . ?
C31 C32 1.400(9) . ?
C31 N3 1.438(8) . ?
C414 C44 1.387(8) . ?
C414 C413 1.416(8) . ?
C414 C410 1.513(8) . ?
C411 C48 1.396(8) . ?
C411 C412 1.408(8) . ?
C411 C49 1.466(8) . ?
C62 C63 1.394(9) . ?
C21 C22 1.383(9) . ?
C21 C26 1.390(9) . ?
C47 C48 1.377(8) . ?
C47 C46 1.392(9) . ?
C813 C88 1.435(8) . ?
C813 C814 1.450(9) . ?
C412 C410 1.506(8) . ?
C66 C65 1.394(9) . ?
C44 C43 1.391(9) . ?
C49 C413 1.469(8) . ?
C814 C810 1.393(9) . ?
C814 C85 1.422(9) . ?
C12 C13 1.394(9) . ?
C12 C11 1.396(9) . ?
N3 C37 1.480(9) . ?
C22 C23 1.405(9) . ?
C26 C25 1.392(9) . ?
C82 C81 1.355(9) . ?
C82 C83 1.414(11) . ?
C811 C81 1.435(8) . ?
C811 C812 1.448(9) . ?
N7 C71 1.443(8) . ?
N7 C77 1.488(8) . ?
C88 C87 1.351(9) . ?
C77 C79 1.519(11) . ?
C77 C78 1.520(10) . ?
C85 C86 1.360(10) . ?
C13 C14 1.386(10) . ?
C13 C131 1.499(11) . ?
C64 C65 1.380(9) . ?
C64 C63 1.390(9) . ?
C810 C812 1.384(9) . ?
C23 C24 1.376(10) . ?
C23 C231 1.510(10) . ?
C42 C41 1.384(9) . ?
C42 C43 1.396(9) . ?
C51 C52 1.394(9) . ?
C51 C56 1.409(9) . ?
C11 C116 1.396(9) . ?
C413 C41 1.401(8) . ?
C71 C72 1.388(9) . ?
C71 C76 1.399(10) . ?
C65 C651 1.516(9) . ?
C812 C84 1.422(9) . ?
C37 C38 1.489(11) . ?
C37 C39 1.527(10) . ?
C63 C631 1.509(9) . ?
C27 C28 1.519(10) . ?
C27 C29 1.523(10) . ?
C116 C15 1.414(10) . ?
C55 C54 1.379(10) . ?
C55 C56 1.392(9) . ?
C55 C551 1.522(10) . ?
C84 C83 1.341(11) . ?
C86 C87 1.408(10) . ?
C52 C53 1.394(9) . ?
C72 C73 1.401(10) . ?
C76 C75 1.391(10) . ?
C67 C68 1.514(10) . ?
C67 C69 1.531(10) . ?
C24 C25 1.386(10) . ?
C15 C14 1.362(11) . ?
C15 C151 1.528(11) . ?
C54 C53 1.392(11) . ?
C34 C35 1.382(12) . ?
C34 C33 1.384(12) . ?
C32 C33 1.387(11) . ?
C57 C58 1.519(10) . ?
C57 C59 1.526(9) . ?
C53 C531 1.525(10) . ?
C33 C331 1.519(11) . ?
C25 C251 1.497(11) . ?
C73 C74 1.381(12) . ?
C73 C731 1.513(11) . ?
C74 C75 1.374(12) . ?
C75 C751 1.544(12) . ?
C35 C36 1.390(11) . ?
C35 C351 1.515(13) . ?
Mo3 N4A 1.834(5) . ?
Mo3 N3A 1.925(5) . ?
Mo3 N1A 1.958(5) . ?
Mo3 N2A 2.013(5) . ?
Mo4 N8A 1.909(5) . ?
Mo4 N6A 1.921(6) . ?
Mo4 N7A 1.958(5) . ?
Mo4 N5A 1.972(5) . ?
N5A C51A 1.406(8) . ?
N5A C57A 1.479(9) . ?
C410 C411 1.410(8) . ?
C410 C413 1.416(8) . ?
C410 C4A 1.498(8) . ?
N4A C4A 1.300(7) . ?
N3A C31A 1.447(8) . ?
N3A C37A 1.503(8) . ?
C8A N8A 1.209(8) . ?
C8A C89A 1.341(8) . ?
N2A C21A 1.416(8) . ?
N2A C27A 1.489(8) . ?
C814 C85A 1.390(8) . ?
C814 C813 1.400(8) . ?
C814 C810 1.524(8) . ?
N1A C11A 1.421(8) . ?
N1A C17A 1.491(9) . ?
C413 C48A 1.422(9) . ?
C413 C414 1.434(9) . ?
C811 C812 1.397(8) . ?
C811 C81A 1.408(8) . ?
C811 C89A 1.475(8) . ?
N7A C71A 1.428(8) . ?
N7A C77A 1.498(8) . ?
C813 C88A 1.401(8) . ?
C813 C89A 1.470(8) . ?
C812 C84A 1.392(8) . ?
C812 C810 1.507(8) . ?
C31A C36A 1.378(9) . ?
C31A C32A 1.385(9) . ?
C88A C87A 1.379(9) . ?
C36A C35A 1.395(9) . ?
C52A C53A 1.395(9) . ?
C52A C51A 1.401(9) . ?
C71A C72A 1.378(10) . ?
C71A C76A 1.397(10) . ?
C64A C65A 1.383(10) . ?
C64A C63A 1.391(10) . ?
C56A C55A 1.390(10) . ?
C56A C51A 1.396(9) . ?
C86A C85A 1.384(9) . ?
C86A C87A 1.389(9) . ?
C84A C83A 1.377(9) . ?
C14A C13A 1.386(9) . ?
C14A C15A 1.391(9) . ?
C41A C42A 1.354(9) . ?
C41A C411 1.429(9) . ?
C16A C15A 1.394(9) . ?
C16A C11A 1.395(9) . ?
N6A C61A 1.436(8) . ?
N6A C67A 1.469(10) . ?
C414 C410 1.403(10) . ?
C414 C45A 1.431(9) . ?
C11A C12A 1.398(8) . ?
C81A C82A 1.373(9) . ?
C57A C58A 1.529(10) . ?
C57A C59A 1.532(10) . ?
C65A C66A 1.390(9) . ?
C65A C651 1.513(10) . ?
C54A C55A 1.374(10) . ?
C54A C53A 1.393(10) . ?
C48A C47A 1.356(9) . ?
C810 C4A 1.558(8) . ?
C22A C23A 1.391(10) . ?
C22A C21A 1.404(9) . ?
C24A C23A 1.381(10) . ?
C24A C25A 1.393(10) . ?
C62A C61A 1.387(9) . ?
C62A C63A 1.391(9) . ?
C66A C61A 1.391(9) . ?
C12A C13A 1.392(9) . ?
C412 C410 1.375(10) . ?
C412 C44A 1.436(10) . ?
C412 C411 1.441(9) . ?
C44A C43A 1.355(11) . ?
C23A C231 1.518(10) . ?
C53A C531 1.502(10) . ?
C82A C83A 1.396(10) . ?
C13A C131 1.516(9) . ?
C21A C26A 1.381(9) . ?
C76A C75A 1.382(10) . ?
C55A C551 1.525(11) . ?
C47A C46A 1.418(11) . ?
C15A C151 1.507(9) . ?
C26A C25A 1.376(9) . ?
C46A C45A 1.350(11) . ?
C27A C29A 1.514(9) . ?
C27A C28A 1.533(10) . ?
C42A C43A 1.407(11) . ?
C37A C39A 1.511(10) . ?
C37A C38A 1.518(10) . ?
C77A C79A 1.525(11) . ?
C77A C78A 1.525(11) . ?
C63A C631 1.522(10) . ?
C75A C74A 1.361(12) . ?
C75A C751 1.503(13) . ?
C17A C18A 1.465(12) . ?
C17A C19A 1.553(13) . ?
C25A C251 1.515(11) . ?
C35A C34A 1.389(12) . ?
C35A C351 1.497(11) . ?
C72A C73A 1.422(11) . ?
C67A C69A 1.31(2) . ?
C67A C68A 1.491(13) . ?
C73A C74A 1.373(13) . ?
C73A C731 1.516(13) . ?
C33A C34A 1.365(12) . ?
C33A C32A 1.390(11) . ?
C33A C331 1.546(13) . ?

loop_
_cod_related_entry_id
_cod_related_entry_database
_cod_related_entry_code
1 ChemSpider 30659612
